data_4026668
loop_
_publ_author_name
'Makhluf J. Haddadin'
'Mirna El-Khatib'
'Tharallah A. Shoker'
'Christine M. Beavers'
'Marilyn M. Olmstead'
'James C. Fettinger'
'Kelli M. Farber'
'Mark J. Kurth'

_publ_section_title
;
 Quinoxalino[2,3-c]cinnolines and Their 5-N-Oxide: Alkoxylation of
 Methyl-Substituted Quinoxalino[2,3-c]cinnolines to Acetals and
 Orthoesters
;
_journal_name_full 'Journal of Organic Chemistry'
_journal_page_first 8421
_journal_page_last 8427
_journal_paper_doi 10.1021/jo201687x
_journal_volume 76
_journal_year 2011
_chemical_formula_moiety 'C14 H8 N4 O'
_chemical_formula_sum 'C14 H8 N4 O'
_chemical_formula_weight 248.24
_chemical_name_common 'Compound 10a'
_chemical_name_systematic
; 
 quinoxalino[2,3-c]cinnoline-5-N-oxide 
;
_space_group_IT_number 2
_symmetry_cell_setting triclinic
_symmetry_space_group_name_Hall '-P 1'
_symmetry_space_group_name_H-M 'P -1'
_atom_sites_solution_hydrogens geom
_atom_sites_solution_primary direct
_atom_sites_solution_secondary difmap
_audit_creation_method SHELXL-97
_cell_angle_alpha 84.733(4)
_cell_angle_beta 83.587(4)
_cell_angle_gamma 79.155(3)
_cell_formula_units_Z 4
_cell_length_a 7.1044(3)
_cell_length_b 11.6958(5)
_cell_length_c 13.3132(5)
_cell_measurement_reflns_used 8914
_cell_measurement_temperature 90(2)
_cell_measurement_theta_max 30.55
_cell_measurement_theta_min 2.94
_cell_volume 1076.82(8)
_computing_cell_refinement 'SAINT 7.16 (Bruker, 2005)'
_computing_data_collection 'Apex2 (Bruker, 2005)'
_computing_data_reduction 'SAINT 7.16 (Bruker, 2005)'
_computing_molecular_graphics 'SHELXTL 5.1, XP (Sheldrick, 2008)'
_computing_publication_material 'SHELXL-97 (Sheldrick, 2008)'
_computing_structure_refinement 'SHELXL-97 (Sheldrick, 2008)'
_computing_structure_solution 'SHELXS-97 (Sheldrick, 2008)'
_diffrn_ambient_temperature 90(2)
_diffrn_detector_area_resol_mean 8.3
_diffrn_measured_fraction_theta_full 0.992
_diffrn_measured_fraction_theta_max 0.992
_diffrn_measurement_device_type 'Bruker ApexII'
_diffrn_measurement_method \w
_diffrn_radiation_monochromator graphite
_diffrn_radiation_source 'fine-focus sealed tube'
_diffrn_radiation_type MoK\a
_diffrn_radiation_wavelength 0.71073
_diffrn_reflns_av_R_equivalents 0.0159
_diffrn_reflns_av_sigmaI/netI 0.0180
_diffrn_reflns_limit_h_max 9
_diffrn_reflns_limit_h_min -9
_diffrn_reflns_limit_k_max 16
_diffrn_reflns_limit_k_min -16
_diffrn_reflns_limit_l_max 18
_diffrn_reflns_limit_l_min -18
_diffrn_reflns_number 16218
_diffrn_reflns_theta_full 30.00
_diffrn_reflns_theta_max 30.00
_diffrn_reflns_theta_min 2.93
_exptl_absorpt_coefficient_mu 0.103
_exptl_absorpt_correction_T_max 0.962
_exptl_absorpt_correction_T_min 0.956
_exptl_absorpt_correction_type multi-scan
_exptl_absorpt_process_details 'SADABS (Bruker, 2007)'
_exptl_crystal_colour orange
_exptl_crystal_density_diffrn 1.531
_exptl_crystal_description block
_exptl_crystal_F_000 512
_exptl_crystal_size_max 0.44
_exptl_crystal_size_mid 0.38
_exptl_crystal_size_min 0.37
_refine_diff_density_max 0.521
_refine_diff_density_min -0.231
_refine_diff_density_rms 0.058
_refine_ls_extinction_method none
_refine_ls_goodness_of_fit_ref 1.043
_refine_ls_hydrogen_treatment constr
_refine_ls_matrix_type full
_refine_ls_number_parameters 343
_refine_ls_number_reflns 6232
_refine_ls_number_restraints 0
_refine_ls_restrained_S_all 1.043
_refine_ls_R_factor_all 0.0487
_refine_ls_R_factor_gt 0.0430
_refine_ls_shift/su_max 0.001
_refine_ls_shift/su_mean 0.000
_refine_ls_structure_factor_coef Fsqd
_refine_ls_weighting_details 'calc w=1/[\s^2^(Fo^2^)+(0.0830P)^2^+0.2219P] where P=(Fo^2^+2Fc^2^)/3'
_refine_ls_weighting_scheme calc
_refine_ls_wR_factor_gt 0.1264
_refine_ls_wR_factor_ref 0.1305
_reflns_number_gt 5426
_reflns_number_total 6232
_reflns_threshold_expression I>2\s(I)
_cod_data_source_file jo201687x_si_001.cif
_cod_data_source_block cb77
_cod_database_code 4026668

loop_
_symmetry_equiv_pos_as_xyz
'x, y, z'
'-x, -y, -z'

loop_
_atom_site_label
_atom_site_type_symbol
_atom_site_fract_x
_atom_site_fract_y
_atom_site_fract_z
_atom_site_U_iso_or_equiv
_atom_site_adp_type
_atom_site_occupancy
_atom_site_symmetry_multiplicity
_atom_site_calc_flag
_atom_site_refinement_flags
O1 O 0.94979(12) 0.11938(7) -0.29811(6) 0.02719(18) Uani 1 1 d .
N1 N 0.89029(12) 0.09093(7) -0.20826(6) 0.01798(17) Uani 1 1 d .
N2 N 0.86455(12) -0.01639(7) -0.18593(6) 0.01835(17) Uani 1 1 d .
N3 N 0.77318(11) -0.15765(7) -0.07160(6) 0.01717(16) Uani 1 1 d .
N4 N 0.70739(11) -0.00262(7) 0.08734(6) 0.01621(16) Uani 1 1 d .
C1 C 0.85368(13) 0.17957(8) -0.13659(7) 0.01603(17) Uani 1 1 d .
C2 C 0.87675(14) 0.29360(9) -0.17068(7) 0.01932(19) Uani 1 1 d .
H2 H 0.9164 0.3129 -0.2397 0.023 Uiso 1 1 calc R
C3 C 0.83971(14) 0.37725(9) -0.10028(8) 0.0215(2) Uani 1 1 d .
H3 H 0.8532 0.4553 -0.1216 0.026 Uiso 1 1 calc R
C4 C 0.78285(14) 0.34904(9) 0.00161(8) 0.02075(19) Uani 1 1 d .
H4 H 0.7604 0.4076 0.0487 0.025 Uiso 1 1 calc R
C5 C 0.75902(13) 0.23634(8) 0.03431(7) 0.01779(18) Uani 1 1 d .
H5 H 0.7198 0.2177 0.1035 0.021 Uiso 1 1 calc R
C6 C 0.79300(12) 0.14958(8) -0.03525(7) 0.01481(17) Uani 1 1 d .
C7 C 0.76474(13) 0.03073(8) -0.00767(7) 0.01464(17) Uani 1 1 d .
C8 C 0.68112(13) -0.11527(8) 0.10454(7) 0.01528(17) Uani 1 1 d .
C9 C 0.61915(14) -0.15637(9) 0.20455(7) 0.01957(19) Uani 1 1 d .
H9 H 0.6013 -0.1063 0.2585 0.023 Uiso 1 1 calc R
C10 C 0.58521(14) -0.26893(9) 0.22283(8) 0.0211(2) Uani 1 1 d .
H10 H 0.5422 -0.2959 0.2894 0.025 Uiso 1 1 calc R
C11 C 0.61411(14) -0.34521(9) 0.14273(8) 0.02058(19) Uani 1 1 d .
H11 H 0.5896 -0.4225 0.1566 0.025 Uiso 1 1 calc R
C12 C 0.67666(14) -0.30893(8) 0.04618(8) 0.01916(19) Uani 1 1 d .
H12 H 0.6964 -0.3610 -0.0063 0.023 Uiso 1 1 calc R
C13 C 0.71214(13) -0.19264(8) 0.02452(7) 0.01625(18) Uani 1 1 d .
C14 C 0.79933(13) -0.04728(8) -0.08674(7) 0.01502(17) Uani 1 1 d .
O2 O 0.45109(12) 0.34636(7) 0.20014(5) 0.02620(17) Uani 1 1 d .
N5 N 0.39437(12) 0.36780(7) 0.29068(6) 0.01807(17) Uani 1 1 d .
N6 N 0.37802(12) 0.47498(7) 0.31552(6) 0.01883(17) Uani 1 1 d .
N7 N 0.29797(12) 0.61038(7) 0.43303(6) 0.01866(17) Uani 1 1 d .
N8 N 0.19052(11) 0.43886(7) 0.58428(6) 0.01657(16) Uani 1 1 d .
C15 C 0.35076(13) 0.27235(8) 0.36034(7) 0.01697(18) Uani 1 1 d .
C16 C 0.37451(14) 0.16080(9) 0.32484(8) 0.02028(19) Uani 1 1 d .
H16 H 0.4201 0.1473 0.2563 0.024 Uiso 1 1 calc R
C17 C 0.32922(15) 0.07091(9) 0.39311(8) 0.0226(2) Uani 1 1 d .
H17 H 0.3437 -0.0055 0.3709 0.027 Uiso 1 1 calc R
C18 C 0.26249(15) 0.09066(9) 0.49429(8) 0.0225(2) Uani 1 1 d .
H18 H 0.2335 0.0275 0.5399 0.027 Uiso 1 1 calc R
C19 C 0.23845(14) 0.20115(8) 0.52833(7) 0.01924(19) Uani 1 1 d .
H19 H 0.1924 0.2140 0.5969 0.023 Uiso 1 1 calc R
C20 C 0.28259(13) 0.29454(8) 0.46094(7) 0.01520(17) Uani 1 1 d .
C21 C 0.25838(13) 0.41280(8) 0.49037(7) 0.01521(17) Uani 1 1 d .
C22 C 0.17528(13) 0.55229(8) 0.60468(7) 0.01563(17) Uani 1 1 d .
C23 C 0.10234(14) 0.58611(9) 0.70340(7) 0.02019(19) Uani 1 1 d .
H23 H 0.0686 0.5294 0.7546 0.024 Uiso 1 1 calc R
C24 C 0.08057(14) 0.70122(9) 0.72482(8) 0.0220(2) Uani 1 1 d .
H24 H 0.0298 0.7239 0.7906 0.026 Uiso 1 1 calc R
C25 C 0.13373(15) 0.78622(9) 0.64905(8) 0.0227(2) Uani 1 1 d .
H25 H 0.1181 0.8652 0.6649 0.027 Uiso 1 1 calc R
C26 C 0.20708(15) 0.75622(9) 0.55355(8) 0.0219(2) Uani 1 1 d .
H26 H 0.2433 0.8140 0.5040 0.026 Uiso 1 1 calc R
C27 C 0.22897(13) 0.63825(8) 0.52862(7) 0.01744(18) Uani 1 1 d .
C28 C 0.31078(13) 0.49922(8) 0.41469(7) 0.01587(18) Uani 1 1 d .

loop_
_atom_site_aniso_label
_atom_site_aniso_U_11
_atom_site_aniso_U_22
_atom_site_aniso_U_33
_atom_site_aniso_U_23
_atom_site_aniso_U_13
_atom_site_aniso_U_12
O1 0.0383(4) 0.0287(4) 0.0148(3) 0.0001(3) 0.0060(3) -0.0126(3)
N1 0.0197(4) 0.0193(4) 0.0149(4) -0.0004(3) 0.0006(3) -0.0053(3)
N2 0.0212(4) 0.0185(4) 0.0158(4) -0.0008(3) 0.0001(3) -0.0062(3)
N3 0.0165(4) 0.0168(4) 0.0184(4) -0.0010(3) -0.0014(3) -0.0037(3)
N4 0.0155(3) 0.0171(4) 0.0156(4) 0.0000(3) -0.0010(3) -0.0029(3)
C1 0.0156(4) 0.0171(4) 0.0152(4) -0.0012(3) -0.0008(3) -0.0030(3)
C2 0.0183(4) 0.0193(4) 0.0197(4) 0.0022(3) 0.0002(3) -0.0048(3)
C3 0.0224(5) 0.0167(4) 0.0249(5) 0.0000(3) 0.0002(4) -0.0048(3)
C4 0.0217(4) 0.0174(4) 0.0232(5) -0.0029(3) -0.0001(3) -0.0041(3)
C5 0.0183(4) 0.0173(4) 0.0176(4) -0.0022(3) -0.0006(3) -0.0031(3)
C6 0.0133(4) 0.0156(4) 0.0153(4) 0.0000(3) -0.0013(3) -0.0027(3)
C7 0.0133(4) 0.0153(4) 0.0152(4) -0.0012(3) -0.0012(3) -0.0022(3)
C8 0.0134(4) 0.0161(4) 0.0160(4) -0.0004(3) -0.0011(3) -0.0022(3)
C9 0.0187(4) 0.0221(5) 0.0170(4) 0.0009(3) -0.0001(3) -0.0033(3)
C10 0.0186(4) 0.0227(5) 0.0205(4) 0.0041(4) -0.0007(3) -0.0034(3)
C11 0.0176(4) 0.0185(4) 0.0252(5) 0.0029(3) -0.0024(3) -0.0039(3)
C12 0.0183(4) 0.0162(4) 0.0229(5) -0.0010(3) -0.0016(3) -0.0032(3)
C13 0.0141(4) 0.0168(4) 0.0177(4) -0.0017(3) -0.0010(3) -0.0023(3)
C14 0.0137(4) 0.0170(4) 0.0142(4) -0.0015(3) -0.0006(3) -0.0027(3)
O2 0.0336(4) 0.0299(4) 0.0145(3) -0.0047(3) 0.0045(3) -0.0067(3)
N5 0.0192(4) 0.0206(4) 0.0143(4) -0.0022(3) 0.0007(3) -0.0042(3)
N6 0.0206(4) 0.0194(4) 0.0166(4) -0.0019(3) 0.0002(3) -0.0045(3)
N7 0.0183(4) 0.0184(4) 0.0195(4) -0.0021(3) -0.0001(3) -0.0046(3)
N8 0.0166(4) 0.0176(4) 0.0150(4) -0.0015(3) -0.0010(3) -0.0022(3)
C15 0.0161(4) 0.0190(4) 0.0157(4) -0.0010(3) -0.0016(3) -0.0030(3)
C16 0.0210(4) 0.0208(4) 0.0194(4) -0.0047(3) -0.0021(3) -0.0028(3)
C17 0.0254(5) 0.0177(4) 0.0245(5) -0.0036(4) -0.0031(4) -0.0017(4)
C18 0.0271(5) 0.0177(4) 0.0224(5) -0.0002(3) -0.0023(4) -0.0039(4)
C19 0.0216(4) 0.0178(4) 0.0178(4) 0.0006(3) -0.0012(3) -0.0035(3)
C20 0.0141(4) 0.0164(4) 0.0150(4) -0.0012(3) -0.0016(3) -0.0022(3)
C21 0.0139(4) 0.0168(4) 0.0147(4) 0.0000(3) -0.0017(3) -0.0027(3)
C22 0.0133(4) 0.0173(4) 0.0162(4) -0.0018(3) -0.0015(3) -0.0022(3)
C23 0.0190(4) 0.0241(5) 0.0173(4) -0.0031(3) -0.0009(3) -0.0032(3)
C24 0.0193(4) 0.0263(5) 0.0206(4) -0.0072(4) -0.0016(3) -0.0024(4)
C25 0.0209(5) 0.0209(5) 0.0276(5) -0.0079(4) -0.0012(4) -0.0047(4)
C26 0.0216(5) 0.0186(4) 0.0261(5) -0.0038(4) 0.0005(4) -0.0058(3)
C27 0.0152(4) 0.0178(4) 0.0194(4) -0.0015(3) -0.0007(3) -0.0039(3)
C28 0.0145(4) 0.0182(4) 0.0149(4) 0.0001(3) -0.0005(3) -0.0038(3)

loop_
_atom_type_symbol
_atom_type_description
_atom_type_scat_dispersion_real
_atom_type_scat_dispersion_imag
_atom_type_scat_source
C C 0.0033 0.0016 'International Tables Vol C Tables 4.2.6.8 and 6.1.1.4'
H H 0.0000 0.0000 'International Tables Vol C Tables 4.2.6.8 and 6.1.1.4'
N N 0.0061 0.0033 'International Tables Vol C Tables 4.2.6.8 and 6.1.1.4'
O O 0.0106 0.0060 'International Tables Vol C Tables 4.2.6.8 and 6.1.1.4'

loop_
_geom_angle_atom_site_label_1
_geom_angle_atom_site_label_2
_geom_angle_atom_site_label_3
_geom_angle
O1 N1 N2 118.18(8)
O1 N1 C1 117.73(8)
N2 N1 C1 124.08(8)
N1 N2 C14 117.91(8)
C14 N3 C13 115.95(8)
C7 N4 C8 116.09(8)
C2 C1 C6 122.03(9)
C2 C1 N1 118.94(8)
C6 C1 N1 119.03(8)
C3 C2 C1 117.75(9)
C3 C2 H2 121.1
C1 C2 H2 121.1
C2 C3 C4 121.32(9)
C2 C3 H3 119.3
C4 C3 H3 119.3
C5 C4 C3 120.44(9)
C5 C4 H4 119.8
C3 C4 H4 119.8
C4 C5 C6 119.78(9)
C4 C5 H5 120.1
C6 C5 H5 120.1
C1 C6 C5 118.66(8)
C1 C6 C7 118.27(8)
C5 C6 C7 123.06(8)
N4 C7 C14 122.11(8)
N4 C7 C6 120.87(8)
C14 C7 C6 117.02(8)
N4 C8 C9 118.89(8)
N4 C8 C13 121.63(8)
C9 C8 C13 119.48(8)
C10 C9 C8 119.77(9)
C10 C9 H9 120.1
C8 C9 H9 120.1
C9 C10 C11 120.55(9)
C9 C10 H10 119.7
C11 C10 H10 119.7
C12 C11 C10 121.06(9)
C12 C11 H11 119.5
C10 C11 H11 119.5
C11 C12 C13 119.82(9)
C11 C12 H12 120.1
C13 C12 H12 120.1
N3 C13 C12 119.20(8)
N3 C13 C8 121.49(8)
C12 C13 C8 119.30(8)
N3 C14 N2 113.67(8)
N3 C14 C7 122.71(8)
N2 C14 C7 123.62(8)
O2 N5 N6 118.09(8)
O2 N5 C15 117.80(8)
N6 N5 C15 124.10(8)
N5 N6 C28 118.10(8)
C28 N7 C27 115.84(8)
C21 N8 C22 116.23(8)
C20 C15 C16 122.16(9)
C20 C15 N5 118.90(8)
C16 C15 N5 118.92(8)
C17 C16 C15 117.72(9)
C17 C16 H16 121.1
C15 C16 H16 121.1
C16 C17 C18 121.19(9)
C16 C17 H17 119.4
C18 C17 H17 119.4
C19 C18 C17 120.60(9)
C19 C18 H18 119.7
C17 C18 H18 119.7
C18 C19 C20 119.70(9)
C18 C19 H19 120.1
C20 C19 H19 120.1
C15 C20 C19 118.62(8)
C15 C20 C21 118.41(8)
C19 C20 C21 122.97(8)
N8 C21 C28 121.97(8)
N8 C21 C20 120.76(8)
C28 C21 C20 117.26(8)
N8 C22 C23 119.05(9)
N8 C22 C27 121.48(8)
C23 C22 C27 119.47(9)
C24 C23 C22 119.97(9)
C24 C23 H23 120.0
C22 C23 H23 120.0
C23 C24 C25 120.34(9)
C23 C24 H24 119.8
C25 C24 H24 119.8
C26 C25 C24 121.15(9)
C26 C25 H25 119.4
C24 C25 H25 119.4
C25 C26 C27 119.87(10)
C25 C26 H26 120.1
C27 C26 H26 120.1
N7 C27 C26 119.16(9)
N7 C27 C22 121.64(8)
C26 C27 C22 119.19(9)
N7 C28 N6 113.98(8)
N7 C28 C21 122.83(8)
N6 C28 C21 123.19(8)

loop_
_geom_bond_atom_site_label_1
_geom_bond_atom_site_label_2
_geom_bond_distance
O1 N1 1.2598(10)
N1 N2 1.3051(11)
N1 C1 1.4413(12)
N2 C14 1.3884(11)
N3 C14 1.3326(12)
N3 C13 1.3563(12)
N4 C7 1.3312(11)
N4 C8 1.3604(12)
C1 C2 1.4022(13)
C1 C6 1.4032(12)
C2 C3 1.3861(14)
C2 H2 0.9500
C3 C4 1.3992(14)
C3 H3 0.9500
C4 C5 1.3848(13)
C4 H4 0.9500
C5 C6 1.4058(13)
C5 H5 0.9500
C6 C7 1.4499(12)
C7 C14 1.4266(12)
C8 C9 1.4243(12)
C8 C13 1.4324(13)
C9 C10 1.3777(14)
C9 H9 0.9500
C10 C11 1.4256(15)
C10 H10 0.9500
C11 C12 1.3686(13)
C11 H11 0.9500
C12 C13 1.4274(13)
C12 H12 0.9500
O2 N5 1.2598(10)
N5 N6 1.3065(11)
N5 C15 1.4417(12)
N6 C28 1.3887(12)
N7 C28 1.3292(12)
N7 C27 1.3576(12)
N8 C21 1.3299(11)
N8 C22 1.3605(12)
C15 C20 1.4026(12)
C15 C16 1.4024(13)
C16 C17 1.3862(14)
C16 H16 0.9500
C17 C18 1.4021(14)
C17 H17 0.9500
C18 C19 1.3826(13)
C18 H18 0.9500
C19 C20 1.4079(13)
C19 H19 0.9500
C20 C21 1.4460(13)
C21 C28 1.4305(12)
C22 C23 1.4208(13)
C22 C27 1.4327(13)
C23 C24 1.3785(14)
C23 H23 0.9500
C24 C25 1.4215(15)
C24 H24 0.9500
C25 C26 1.3698(14)
C25 H25 0.9500
C26 C27 1.4247(13)
C26 H26 0.9500

loop_
_geom_torsion_atom_site_label_1
_geom_torsion_atom_site_label_2
_geom_torsion_atom_site_label_3
_geom_torsion_atom_site_label_4
_geom_torsion
O1 N1 N2 C14 179.87(8)
C1 N1 N2 C14 -0.55(14)
O1 N1 C1 C2 3.00(13)
N2 N1 C1 C2 -176.59(9)
O1 N1 C1 C6 -178.05(8)
N2 N1 C1 C6 2.37(14)
C6 C1 C2 C3 0.77(14)
N1 C1 C2 C3 179.70(8)
C1 C2 C3 C4 0.56(15)
C2 C3 C4 C5 -1.09(16)
C3 C4 C5 C6 0.28(15)
C2 C1 C6 C5 -1.56(14)
N1 C1 C6 C5 179.52(8)
C2 C1 C6 C7 177.28(8)
N1 C1 C6 C7 -1.64(13)
C4 C5 C6 C1 1.01(14)
C4 C5 C6 C7 -177.77(9)
C8 N4 C7 C14 -0.83(13)
C8 N4 C7 C6 178.56(8)
C1 C6 C7 N4 179.97(8)
C5 C6 C7 N4 -1.25(14)
C1 C6 C7 C14 -0.61(13)
C5 C6 C7 C14 178.17(8)
C7 N4 C8 C9 -179.78(8)
C7 N4 C8 C13 -0.50(13)
N4 C8 C9 C10 177.72(8)
C13 C8 C9 C10 -1.58(14)
C8 C9 C10 C11 0.86(15)
C9 C10 C11 C12 0.24(15)
C10 C11 C12 C13 -0.59(15)
C14 N3 C13 C12 178.58(8)
C14 N3 C13 C8 -0.94(13)
C11 C12 C13 N3 -179.68(8)
C11 C12 C13 C8 -0.15(14)
N4 C8 C13 N3 1.46(14)
C9 C8 C13 N3 -179.26(8)
N4 C8 C13 C12 -178.06(8)
C9 C8 C13 C12 1.22(13)
C13 N3 C14 N2 179.08(7)
C13 N3 C14 C7 -0.39(13)
N1 N2 C14 N3 178.57(8)
N1 N2 C14 C7 -1.97(14)
N4 C7 C14 N3 1.36(14)
C6 C7 C14 N3 -178.06(8)
N4 C7 C14 N2 -178.06(8)
C6 C7 C14 N2 2.53(13)
O2 N5 N6 C28 178.38(8)
C15 N5 N6 C28 -1.35(14)
O2 N5 C15 C20 -178.37(8)
N6 N5 C15 C20 1.35(14)
O2 N5 C15 C16 0.47(13)
N6 N5 C15 C16 -179.81(9)
C20 C15 C16 C17 -0.40(15)
N5 C15 C16 C17 -179.20(9)
C15 C16 C17 C18 -0.19(15)
C16 C17 C18 C19 0.61(16)
C17 C18 C19 C20 -0.42(15)
C16 C15 C20 C19 0.58(14)
N5 C15 C20 C19 179.38(8)
C16 C15 C20 C21 -178.60(8)
N5 C15 C20 C21 0.20(13)
C18 C19 C20 C15 -0.15(14)
C18 C19 C20 C21 178.99(9)
C22 N8 C21 C28 -0.56(13)
C22 N8 C21 C20 179.25(8)
C15 C20 C21 N8 178.63(8)
C19 C20 C21 N8 -0.50(14)
C15 C20 C21 C28 -1.55(13)
C19 C20 C21 C28 179.31(8)
C21 N8 C22 C23 179.51(8)
C21 N8 C22 C27 0.24(13)
N8 C22 C23 C24 -178.15(9)
C27 C22 C23 C24 1.14(14)
C22 C23 C24 C25 -1.04(15)
C23 C24 C25 C26 0.10(16)
C24 C25 C26 C27 0.73(15)
C28 N7 C27 C26 -178.66(9)
C28 N7 C27 C22 0.52(13)
C25 C26 C27 N7 178.59(9)
C25 C26 C27 C22 -0.61(15)
N8 C22 C27 N7 -0.22(14)
C23 C22 C27 N7 -179.50(8)
N8 C22 C27 C26 178.96(8)
C23 C22 C27 C26 -0.32(14)
C27 N7 C28 N6 178.68(8)
C27 N7 C28 C21 -0.86(14)
N5 N6 C28 N7 -179.72(8)
N5 N6 C28 C21 -0.19(14)
N8 C21 C28 N7 0.93(14)
C20 C21 C28 N7 -178.88(8)
N8 C21 C28 N6 -178.56(8)
C20 C21 C28 N6 1.63(13)
